data_9004381
loop_
_publ_author_name
'Oberti, R.'
'Hawthorne, F. C.'
'Ungaretti, L.'
'Cannillo, E.'

_publ_section_title
;
 [6]Al disorder in amphiboles from mantle peridotites
 Sample: F11
;
_journal_name_full 'The Canadian Mineralogist'
_journal_page_first 867
_journal_page_last 878
_journal_volume 33
_journal_year 1995
_chemical_formula_sum 'Al2.812 Ca3.64 Cr0.04 Fe0.64 H2 K0.013 Mg3.82 Na0.933 O24 Si6.088'
_chemical_name_mineral Pargasite
_space_group_IT_number 12
_symmetry_space_group_name_Hall '-C 2y'
_symmetry_space_group_name_H-M 'C 1 2/m 1'
_cell_angle_alpha 90
_cell_angle_beta 105.36
_cell_angle_gamma 90
_cell_formula_units_Z 2
_cell_length_a 9.857
_cell_length_b 17.932
_cell_length_c 5.285
_cell_volume 900.787
_database_code_amcsd 0005455
_exptl_crystal_density_diffrn 3.434
_cod_original_formula_sum 'Si6.088 Al2.812 Mg3.82 Fe.64 Cr.04 Ca3.64 Na.933 K.013 H2 O24'
_cod_database_code 9004381

loop_
_space_group_symop_operation_xyz
x,y,z
1/2+x,1/2+y,z
x,-y,z
1/2+x,1/2-y,z
-x,y,-z
1/2-x,1/2+y,-z
-x,-y,-z
1/2-x,1/2-y,-z

loop_
_atom_site_label
_atom_site_fract_x
_atom_site_fract_y
_atom_site_fract_z
_atom_site_occupancy
_atom_site_U_iso_or_equiv
_atom_site_type_symbol
_atom_site_attached_hydrogens
SiT1 0.28070 0.08540 0.30310 0.76100 0.00583 Si 0
AlT1 0.28070 0.08540 0.30310 0.23900 0.00583 Al 0
SiT2 0.29100 0.17340 0.81390 0.76100 0.00633 Si 0
AlT2 0.29100 0.17340 0.81390 0.23900 0.00633 Al 0
MgM1 0.00000 0.08940 0.50000 0.93000 0.00671 Mg 0
FeM1 0.00000 0.08940 0.50000 0.07000 0.00671 Fe 0
CrM2 0.00000 0.17620 0.00000 0.02000 0.00684 Cr 0
AlM2 0.00000 0.17620 0.00000 0.31000 0.00684 Al 0
FeM2 0.00000 0.17620 0.00000 0.05000 0.00684 Fe 0
MgM2 0.00000 0.17620 0.00000 0.62000 0.00684 Mg 0
AlM3 0.00000 0.00000 0.00000 0.28000 0.00633 Al 0
MgM3 0.00000 0.00000 0.00000 0.64000 0.00633 Mg 0
FeM3 0.00000 0.00000 0.00000 0.08000 0.00633 Fe 0
FeM4 0.00000 0.27960 0.50000 0.08000 0.00975 Fe 0
MgM4 0.00000 0.27960 0.50000 0.02000 0.00975 Mg 0
CaM4 0.00000 0.27960 0.50000 0.90000 0.00975 Ca 0
FeM4* 0.00000 0.25430 0.50000 0.08000 0.01102 Fe 0
MgM4* 0.00000 0.25430 0.50000 0.02000 0.01102 Mg 0
CaM4* 0.00000 0.25430 0.50000 0.92000 0.01102 Ca 0
NaA 0.00000 0.50000 0.00000 0.18700 0.02989 Na 0
KA 0.00000 0.50000 0.00000 0.00300 0.02989 K 0
NaA(m) 0.02540 0.50000 0.08010 0.18700 0.06725 Na 0
KA(m) 0.02540 0.50000 0.08010 0.00300 0.06725 K 0
NaA(2) 0.00000 0.46830 0.00000 0.18600 0.01596 Na 0
KA(2) 0.00000 0.46830 0.00000 0.00200 0.01596 K 0
H 0.18550 0.00000 0.75550 1.00000 0.03407 H 0
O1 0.10590 0.08750 0.21440 1.00000 0.01165 O 0
O2 0.11970 0.17360 0.73470 1.00000 0.00874 O 0
O-h3 0.10740 0.00000 0.71830 1.00000 0.01077 O 0
O4 0.36790 0.25050 0.78710 1.00000 0.01165 O 0
O5 0.35070 0.14160 0.11460 1.00000 0.01115 O 0
O6 0.34330 0.11520 0.61460 1.00000 0.01330 O 0
O7 0.34100 0.00000 0.26940 1.00000 0.01381 O 0

loop_
_cod_changelog_entry_id
_cod_changelog_entry_author
_cod_changelog_entry_date
_cod_changelog_entry_text
1
;cod-tools version 3.8.0
Id: cif_guess_AMCSD_atom_types 9581 2023-05-17 12:35:41Z saulius
;
2023-05-23T09:17:48+03:00
;Derived atom types and hydrogen counts
from atom names that follow the AMCSD naming convention
(Wat == water, O-H == hydroxyl).
;

loop_
_cod_related_entry_id
_cod_related_entry_database
_cod_related_entry_code
1 AMCSD 0005455
